data_9013290
loop_
_publ_author_name
'Bonazzi, P.'
'Holtstam, D.'
'Bindi, L.'
'Nysten, P.'
'Capitani, G.'

_publ_section_title
;Multi-analytical approach to solve the puzzle of an allanite-subgroup mineral
 from Kesebol, Vastra Gotaland, Sweden Locality: Kesebol, Vastra Gotaland,
 Sweden Note: K2 sample
;
_journal_name_full 'American Mineralogist'
_journal_page_first 121
_journal_page_last 134
_journal_paper_doi 10.2138/am.2009.2998
_journal_volume 94
_journal_year 2009
_chemical_compound_source 'Kesebol, Vastra Gotaland, Sweden'
_chemical_formula_sum 'Al1.138 Ca0.646 Ce0.735 Fe0.153 Mn2.326 O13 Si3'
_chemical_name_mineral 'Allanite-subgroup mineral'
_space_group_IT_number 11
_symmetry_space_group_name_Hall '-P 2yb'
_symmetry_space_group_name_H-M 'P 1 21/m 1'
_cell_angle_alpha 90
_cell_angle_beta 114.42
_cell_angle_gamma 90
_cell_length_a 8.943
_cell_length_b 5.768
_cell_length_c 10.195
_cell_formula_units_Z 2
_cell_volume 478.844
_database_code_amcsd 0004805
_exptl_crystal_density_diffrn 4.080
_cod_original_formula_sum 'Mn2.326 Ca.646 Ce.735 Fe.153 Al1.138 Si3 O13'
_cod_database_code 9013290

loop_
_space_group_symop_operation_xyz
x,y,z
x,1/2-y,z
-x,1/2+y,-z
-x,-y,-z

loop_
_atom_site_aniso_label
_atom_site_aniso_U_11
_atom_site_aniso_U_22
_atom_site_aniso_U_33
_atom_site_aniso_U_12
_atom_site_aniso_U_13
_atom_site_aniso_U_23
MnA1 0.03535 0.01653 0.02311 0.00000 0.01873 0.00000
CaA1 0.03535 0.01653 0.02311 0.00000 0.01873 0.00000
CeA2 0.01926 0.02626 0.01878 0.00000 0.00693 0.00000
CaA2 0.01926 0.02626 0.01878 0.00000 0.00693 0.00000
FeM2 0.01740 0.01435 0.01895 -0.00084 0.00738 -0.00003
AlM2 0.01740 0.01435 0.01895 -0.00084 0.00738 -0.00003
AlM1 0.01719 0.01483 0.02109 -0.00104 0.00862 -0.00113
MnM1 0.01719 0.01483 0.02109 -0.00104 0.00862 -0.00113
MnM3 0.02152 0.01798 0.02097 0.00000 0.00285 0.00000
AlM3 0.02152 0.01798 0.02097 0.00000 0.00285 0.00000
Si1 0.01620 0.01434 0.01653 0.00000 0.00619 0.00000
Si2 0.01893 0.01420 0.02004 0.00000 0.00978 0.00000
Si3 0.01570 0.01428 0.01617 0.00000 0.00915 0.00000
O1 0.02372 0.01472 0.03463 0.00122 0.01402 0.00279
O2 0.02463 0.02241 0.02361 -0.00294 0.01208 -0.00374
O3 0.02137 0.01703 0.02395 -0.00076 0.00275 0.00125
O4 0.02324 0.01968 0.02693 0.00000 0.01011 0.00000
O5 0.02231 0.01960 0.02073 0.00000 0.00958 0.00000
O6 0.02127 0.01643 0.02585 0.00000 0.01471 0.00000
O7 0.02623 0.02526 0.02168 0.00000 0.00618 0.00000
O8 0.03725 0.05858 0.03453 0.00000 0.02647 0.00000
O9 0.03176 0.03639 0.01869 0.00000 0.01189 0.00000
O10 0.02124 0.01686 0.02476 0.00000 0.01218 0.00000

loop_
_atom_site_label
_atom_site_fract_x
_atom_site_fract_y
_atom_site_fract_z
_atom_site_occupancy
_atom_site_U_iso_or_equiv
MnA1 0.75964 0.75000 0.15194 0.61828 0.02279
CaA1 0.75964 0.75000 0.15194 0.38172 0.02279
CeA2 0.59410 0.75000 0.42632 0.73530 0.02174
CaA2 0.59410 0.75000 0.42632 0.26470 0.02174
FeM2 0.00000 0.00000 0.50000 0.15348 0.01694
AlM2 0.00000 0.00000 0.50000 0.84652 0.01694
AlM1 0.00000 0.00000 0.00000 0.28730 0.01747
MnM1 0.00000 0.00000 0.00000 0.71270 0.01747
MnM3 0.30962 0.25000 0.21349 0.99544 0.02213
AlM3 0.30962 0.25000 0.21349 0.00456 0.02213
Si1 0.34438 0.75000 0.03787 1.00000 0.01588
Si2 0.69149 0.25000 0.27847 1.00000 0.01715
Si3 0.19044 0.75000 0.32513 1.00000 0.01454
O1 0.24009 0.98935 0.02760 1.00000 0.02371
O2 0.31387 0.97345 0.36316 1.00000 0.02285
O3 0.80123 0.01557 0.33193 1.00000 0.02298
O4 0.05825 0.25000 0.13506 1.00000 0.02337
O5 0.04918 0.75000 0.15562 1.00000 0.02065
O6 0.07584 0.75000 0.41702 1.00000 0.01953
O7 0.51255 0.75000 0.17764 1.00000 0.02563
O8 0.54890 0.25000 0.33404 1.00000 0.03959
O9 0.60920 0.25000 0.10193 1.00000 0.02846
O10 0.09094 0.25000 0.43312 1.00000 0.02007

loop_
_cod_related_entry_id
_cod_related_entry_database
_cod_related_entry_code
1 AMCSD 0004805
